data_1525040
loop_
_publ_author_name
'Ozbirn, W.'
'Jacobson, R.A.'

_publ_section_title
;
 The crystal and molecular structure of the perchlorate and chloride of (N
 H3)5 (C N Co2)(+)
;
_journal_name_full 'Inorganica Chimica Acta'
_journal_page_first 377
_journal_page_last 382
_journal_volume 4
_journal_year 1970
_chemical_formula_sum 'C H16 Cl2 Co N6 O8.5'
_chemical_name_systematic '(N H3)5 C N Co (Cl O4)2 (H2 O)0.5'
_space_group_IT_number 63
_symmetry_space_group_name_Hall '-C 2c 2'
_symmetry_space_group_name_H-M 'C m c m'
_cell_angle_alpha 90
_cell_angle_beta 90
_cell_angle_gamma 90
_cell_formula_units_Z 4
_cell_length_a 8.164
_cell_length_b 20.737
_cell_length_c 7.724
_cell_volume 1307.649
_citation_journal_id_ASTM ICHAA3
_cod_data_source_file Ozbirn_ICHAA3_1970_601.cif
_cod_data_source_block C1H16Cl2Co1N6O8.5
_cod_original_formula_sum 'C1 H16 Cl2 Co1 N6 O8.5'
_cod_database_code 1525040

loop_
_symmetry_equiv_pos_as_xyz
x,y,z
-x,-y,z+1/2
x,-y,-z
-x,y,-z+1/2
-x,-y,-z
x,y,-z-1/2
-x,y,z
x,-y,z-1/2
x+1/2,y+1/2,z
-x+1/2,-y+1/2,z+1/2
x+1/2,-y+1/2,-z
-x+1/2,y+1/2,-z+1/2
-x+1/2,-y+1/2,-z
x+1/2,y+1/2,-z-1/2
-x+1/2,y+1/2,z
x+1/2,-y+1/2,z-1/2

loop_
_atom_site_label
_atom_site_type_symbol
_atom_site_fract_x
_atom_site_fract_y
_atom_site_fract_z
_atom_site_occupancy
_atom_site_U_iso_or_equiv
C1 C+2 0 0.02018 0.25 1 0.0
Cl2 Cl+7 0 0.45085 0.25 0.5 0.0
O4 O-2 0.1214 0.7373 0.1172 1 0.0
O7 O-2 0 0.5569 0.25 0.5 0.0
N1 N-3 0 0.2074 0.25 1 0.0
N3 N-3 0.17077 0.11 0.06931 1 0.0
O3 O-2 0 0.4239 0.4 0.5 0.0
O1 O-2 0.1442 0.3483 0.25 0.5 0.0
O6 O-2 0 0.6767 0.25 0.5 0.0
Cl1 Cl+7 0 0.7453 0.25 1 0.0
O2 O-2 0.136 0.4828 0.25 0.5 0.0
Cl3 Cl+7 0 0.38648 0.25 0.5 0.0
N2 N-3 0 -0.03473 0.25 1 0.0
Co1 Co+3 0 0.111 0.25 1 0.0
O5 O-2 0 0.8113 0.25 0.5 0.0
